data_4509596
loop_
_publ_author_name
'Chen, Shuo-ping'
'Hu, Le'
'Hu, Xue-jia'
'Yuan, Yi-xuan'
'Pan, Ling-ling'
'Yuan, Liang-jie'

_publ_section_title
;
 (AEDPH3)&#x00B7;(ureaH)&#x00B7;(H2O): A Novel Organic Supramolecular
 Plaster with Gas Adsorption Performance
;
_journal_issue 9
_journal_name_full 'Crystal Growth &amp; Design'
_journal_page_first 3835
_journal_paper_doi 10.1021/cg9004483
_journal_volume 9
_journal_year 2009
_chemical_formula_sum 'C3 H15 N3 O8 P2'
_chemical_formula_weight 283.12
_chemical_name_systematic
; 
 ? 
;
_space_group_IT_number 2
_symmetry_cell_setting triclinic
_symmetry_space_group_name_Hall '-P 1'
_symmetry_space_group_name_H-M 'P -1'
_atom_sites_solution_hydrogens geom
_atom_sites_solution_primary direct
_atom_sites_solution_secondary difmap
_audit_creation_method SHELXL-97
_cell_angle_alpha 83.611(4)
_cell_angle_beta 82.503(4)
_cell_angle_gamma 77.561(4)
_cell_formula_units_Z 2
_cell_length_a 5.4959(13)
_cell_length_b 9.048(2)
_cell_length_c 12.673(3)
_cell_measurement_reflns_used 2560
_cell_measurement_temperature 298(2)
_cell_measurement_theta_max 27.91
_cell_measurement_theta_min 2.31
_cell_volume 607.9(2)
_computing_cell_refinement 'Bruker SMART'
_computing_data_collection 'Bruker SMART'
_computing_data_reduction 'Bruker SAINT'
_computing_molecular_graphics 'Bruker SHELXTL'
_computing_publication_material 'Bruker SHELXTL'
_computing_structure_refinement 'SHELXL-97 (Sheldrick, 1997)'
_computing_structure_solution 'SHELXS-97 (Sheldrick, 1990)'
_diffrn_ambient_temperature 298(2)
_diffrn_measured_fraction_theta_full 0.982
_diffrn_measured_fraction_theta_max 0.982
_diffrn_measurement_device_type 'CCD area detector'
_diffrn_measurement_method 'phi and omega scans'
_diffrn_radiation_monochromator graphite
_diffrn_radiation_source 'fine-focus sealed tube'
_diffrn_radiation_type MoK\a
_diffrn_radiation_wavelength 0.71073
_diffrn_reflns_av_R_equivalents 0.0968
_diffrn_reflns_av_sigmaI/netI 0.0727
_diffrn_reflns_limit_h_max 6
_diffrn_reflns_limit_h_min -6
_diffrn_reflns_limit_k_max 11
_diffrn_reflns_limit_k_min -9
_diffrn_reflns_limit_l_max 15
_diffrn_reflns_limit_l_min -15
_diffrn_reflns_number 4995
_diffrn_reflns_theta_full 26.00
_diffrn_reflns_theta_max 26.00
_diffrn_reflns_theta_min 1.63
_exptl_absorpt_coefficient_mu 0.389
_exptl_absorpt_correction_T_max 0.9621
_exptl_absorpt_correction_T_min 0.8922
_exptl_absorpt_correction_type multi-scan
_exptl_absorpt_process_details SADABS
_exptl_crystal_colour colorless
_exptl_crystal_density_diffrn 1.547
_exptl_crystal_density_method 'not measured'
_exptl_crystal_description block
_exptl_crystal_F_000 296
_exptl_crystal_size_max 0.30
_exptl_crystal_size_mid 0.12
_exptl_crystal_size_min 0.10
_refine_diff_density_max 0.626
_refine_diff_density_min -0.522
_refine_diff_density_rms 0.129
_refine_ls_extinction_coef 0.092(11)
_refine_ls_extinction_expression Fc^*^=kFc[1+0.001xFc^2^\l^3^/sin(2\q)]^-1/4^
_refine_ls_extinction_method SHELXL
_refine_ls_goodness_of_fit_ref 1.143
_refine_ls_hydrogen_treatment mixed
_refine_ls_matrix_type full
_refine_ls_number_parameters 165
_refine_ls_number_reflns 2345
_refine_ls_number_restraints 0
_refine_ls_restrained_S_all 1.143
_refine_ls_R_factor_all 0.0877
_refine_ls_R_factor_gt 0.0790
_refine_ls_shift/su_max 0.010
_refine_ls_shift/su_mean 0.001
_refine_ls_structure_factor_coef Fsqd
_refine_ls_weighting_details 'calc w=1/[\s^2^(Fo^2^)+(0.0517P)^2^+4.6948P] where P=(Fo^2^+2Fc^2^)/3'
_refine_ls_weighting_scheme calc
_refine_ls_wR_factor_gt 0.2206
_refine_ls_wR_factor_ref 0.2244
_reflns_number_gt 2038
_reflns_number_total 2345
_reflns_threshold_expression >2sigma(I)
_cod_data_source_file cg9004483sup1.cif
_cod_data_source_block 080905em
_cod_depositor_comments
;
The following automatic conversions were performed:

'_symmetry_cell_setting' value 'Triclinic' changed to 'triclinic'
according to /home/saulius/struct/CIF-dictionaries/cif_core.dic
dictionary named 'cif_core.dic' version 2.4.2 from
2011-04-26.

'_exptl_absorpt_correction_type' value 'Multi-scan'
changed to 'multi-scan' according to
/home/saulius/struct/CIF-dictionaries/cif_core.dic dictionary named
'cif_core.dic' version 2.4.2 from 2011-04-26.

Automatic conversion script
Id: cif_fix_values 1891 2012-01-12 08:04:46Z andrius 
;
_cod_original_sg_symbol_H-M P-1
_cod_database_code 4509596

loop_
_symmetry_equiv_pos_as_xyz
'x, y, z'
'-x, -y, -z'

loop_
_atom_site_label
_atom_site_type_symbol
_atom_site_fract_x
_atom_site_fract_y
_atom_site_fract_z
_atom_site_U_iso_or_equiv
_atom_site_adp_type
_atom_site_occupancy
_atom_site_symmetry_multiplicity
_atom_site_calc_flag
_atom_site_refinement_flags
C1 C 0.3380(10) 0.2422(6) 0.3663(4) 0.0218(11) Uani 1 1 d .
C2 C 0.3339(13) 0.3972(7) 0.3020(5) 0.0337(15) Uani 1 1 d .
H2A H 0.3796 0.4657 0.3450 0.051 Uiso 1 1 calc R
H2B H 0.1684 0.4380 0.2820 0.051 Uiso 1 1 calc R
H2C H 0.4510 0.3847 0.2388 0.051 Uiso 1 1 calc R
C3 C 0.7210(14) 0.2183(9) 0.9694(6) 0.0431(17) Uani 1 1 d .
H1 H 0.201(14) 0.452(9) 0.542(6) 0.03(2) Uiso 1 1 d .
H4 H 0.131(15) -0.052(9) 0.384(6) 0.03(2) Uiso 1 1 d .
H1W1 H 0.734(17) 0.734(11) 0.284(9) 0.06(3) Uiso 1 1 d .
H2W1 H 0.659(18) 0.859(12) 0.219(8) 0.06(3) Uiso 1 1 d .
N1 N 0.6001(9) 0.1798(6) 0.3934(4) 0.0242(11) Uani 1 1 d .
H1A H 0.7062 0.1791 0.3340 0.036 Uiso 1 1 calc R
H1B H 0.6106 0.0855 0.4239 0.036 Uiso 1 1 calc R
H1C H 0.6389 0.2378 0.4383 0.036 Uiso 1 1 calc R
N2 N 0.5065(10) 0.2028(8) 1.0169(4) 0.0455(17) Uani 1 1 d .
H2D H 0.3802 0.2152 0.9810 0.055 Uiso 1 1 calc R
H2E H 0.4887 0.1799 1.0848 0.055 Uiso 1 1 calc R
N3 N 0.7357(13) 0.2532(9) 0.8662(5) 0.0551(19) Uani 1 1 d .
H3A H 0.6047 0.2646 0.8333 0.066 Uiso 1 1 calc R
H3B H 0.8763 0.2647 0.8312 0.066 Uiso 1 1 calc R
O1 O 0.2681(8) 0.3600(5) 0.5562(3) 0.0279(10) Uani 1 1 d .
O2 O 0.1379(8) 0.1137(4) 0.5530(3) 0.0276(10) Uani 1 1 d .
O3 O -0.1189(8) 0.3552(5) 0.4694(3) 0.0280(10) Uani 1 1 d .
O4 O 0.2752(9) -0.0455(5) 0.3525(3) 0.0290(10) Uani 1 1 d .
O5 O 0.0130(8) 0.1709(6) 0.2435(3) 0.0338(11) Uani 1 1 d .
O6 O 0.4894(8) 0.0807(5) 0.1987(3) 0.0324(11) Uani 1 1 d .
O7 O 0.9206(14) 0.2019(10) 1.0215(5) 0.075(2) Uani 1 1 d .
H7 H 0.8862 0.1719 1.0840 0.112 Uiso 1 1 calc R
O1W O 0.7425(11) 0.7689(8) 0.2190(5) 0.0487(14) Uani 1 1 d .
P1 P 0.1337(3) 0.26642(16) 0.49371(11) 0.0212(5) Uani 1 1 d .
P2 P 0.2622(3) 0.10839(18) 0.28165(11) 0.0238(5) Uani 1 1 d .

loop_
_atom_site_aniso_label
_atom_site_aniso_U_11
_atom_site_aniso_U_22
_atom_site_aniso_U_33
_atom_site_aniso_U_23
_atom_site_aniso_U_13
_atom_site_aniso_U_12
C1 0.021(3) 0.023(3) 0.022(3) 0.001(2) 0.001(2) -0.009(2)
C2 0.039(4) 0.026(3) 0.035(3) 0.009(3) -0.004(3) -0.013(3)
C3 0.046(4) 0.056(5) 0.028(3) 0.004(3) -0.010(3) -0.014(3)
N1 0.025(3) 0.024(2) 0.027(2) -0.0033(19) -0.0055(19) -0.010(2)
N2 0.029(3) 0.085(5) 0.020(3) 0.017(3) -0.004(2) -0.020(3)
N3 0.052(4) 0.085(5) 0.030(3) 0.009(3) -0.003(3) -0.025(4)
O1 0.030(2) 0.023(2) 0.035(2) -0.0050(18) -0.0085(18) -0.0103(18)
O2 0.032(2) 0.021(2) 0.029(2) 0.0003(17) 0.0032(17) -0.0105(17)
O3 0.026(2) 0.023(2) 0.039(2) -0.0095(18) -0.0032(18) -0.0095(17)
O4 0.032(2) 0.027(2) 0.029(2) -0.0022(18) 0.0010(19) -0.0119(19)
O5 0.029(2) 0.048(3) 0.028(2) -0.004(2) -0.0048(18) -0.015(2)
O6 0.031(2) 0.044(3) 0.025(2) -0.0041(19) 0.0020(18) -0.018(2)
O7 0.081(5) 0.103(6) 0.045(3) -0.007(4) -0.008(3) -0.031(4)
O1W 0.053(3) 0.059(4) 0.031(3) -0.005(3) -0.001(2) -0.004(3)
P1 0.0239(8) 0.0173(8) 0.0245(8) -0.0022(5) -0.0027(6) -0.0085(6)
P2 0.0242(8) 0.0306(9) 0.0197(8) -0.0018(6) -0.0014(6) -0.0135(6)

loop_
_atom_type_symbol
_atom_type_description
_atom_type_scat_dispersion_real
_atom_type_scat_dispersion_imag
_atom_type_scat_source
C C 0.0033 0.0016 'International Tables Vol C Tables 4.2.6.8 and 6.1.1.4'
H H 0.0000 0.0000 'International Tables Vol C Tables 4.2.6.8 and 6.1.1.4'
N N 0.0061 0.0033 'International Tables Vol C Tables 4.2.6.8 and 6.1.1.4'
O O 0.0106 0.0060 'International Tables Vol C Tables 4.2.6.8 and 6.1.1.4'
P P 0.1023 0.0942 'International Tables Vol C Tables 4.2.6.8 and 6.1.1.4'

loop_
_geom_angle_atom_site_label_1
_geom_angle_atom_site_label_2
_geom_angle_atom_site_label_3
_geom_angle
N1 C1 C2 108.1(4)
N1 C1 P2 107.0(4)
C2 C1 P2 109.4(4)
N1 C1 P1 107.3(4)
C2 C1 P1 110.1(4)
P2 C1 P1 114.8(3)
C1 C2 H2A 109.5
C1 C2 H2B 109.5
H2A C2 H2B 109.5
C1 C2 H2C 109.5
H2A C2 H2C 109.5
H2B C2 H2C 109.5
N2 C3 N3 117.0(7)
N2 C3 O7 122.3(7)
N3 C3 O7 120.7(7)
C1 N1 H1A 109.5
C1 N1 H1B 109.5
H1A N1 H1B 109.5
C1 N1 H1C 109.5
H1A N1 H1C 109.5
H1B N1 H1C 109.5
C3 N2 H2D 120.0
C3 N2 H2E 120.0
H2D N2 H2E 120.0
C3 N3 H3A 120.0
C3 N3 H3B 120.0
H3A N3 H3B 120.0
P1 O1 H1 106(5)
P2 O4 H4 110(5)
C3 O7 H7 109.5
H1W1 O1W H2W1 105(9)
O2 P1 O3 115.9(2)
O2 P1 O1 108.6(2)
O3 P1 O1 111.1(2)
O2 P1 C1 108.7(2)
O3 P1 C1 108.3(3)
O1 P1 C1 103.5(2)
O5 P2 O6 118.1(3)
O5 P2 O4 113.7(3)
O6 P2 O4 104.9(3)
O5 P2 C1 109.7(3)
O6 P2 C1 103.6(2)
O4 P2 C1 105.8(2)

loop_
_geom_bond_atom_site_label_1
_geom_bond_atom_site_label_2
_geom_bond_distance
C1 N1 1.498(7)
C1 C2 1.539(8)
C1 P2 1.847(6)
C1 P1 1.848(6)
C2 H2A 0.9600
C2 H2B 0.9600
C2 H2C 0.9600
C3 N2 1.280(9)
C3 N3 1.307(9)
C3 O7 1.326(10)
N1 H1A 0.8900
N1 H1B 0.8900
N1 H1C 0.8900
N2 H2D 0.8600
N2 H2E 0.8600
N3 H3A 0.8600
N3 H3B 0.8600
O1 P1 1.569(4)
O1 H1 0.85(8)
O2 P1 1.495(4)
O3 P1 1.498(4)
O4 P2 1.564(4)
O4 H4 0.85(8)
O5 P2 1.485(5)
O6 P2 1.519(4)
O7 H7 0.8200
O1W H1W1 0.85(11)
O1W H2W1 0.85(11)

loop_
_geom_hbond_atom_site_label_D
_geom_hbond_atom_site_label_H
_geom_hbond_atom_site_label_A
_geom_hbond_distance_DH
_geom_hbond_distance_HA
_geom_hbond_distance_DA
_geom_hbond_angle_DHA
_geom_hbond_site_symmetry_A
O7 H7 O5 0.82 2.22 2.897(8) 139.9 1_656
N3 H3B O1W 0.86 2.08 2.903(9) 161.1 2_766
N3 H3A O1W 0.86 2.19 3.021(9) 162.4 2_666
N2 H2E O6 0.86 1.61 2.441(7) 160.7 1_556
N2 H2D O7 0.86 2.54 3.215(9) 136.3 1_455
N1 H1C O1 0.89 2.49 2.955(7) 112.9 .
N1 H1C O3 0.89 1.97 2.760(6) 146.6 1_655
N1 H1B O2 0.89 2.04 2.792(6) 141.5 2_656
N1 H1A O5 0.89 1.90 2.756(7) 159.8 1_655
O1W H2W1 O4 0.85(11) 2.58(10) 3.149(7) 126(8) 1_565
O1W H2W1 O6 0.85(11) 2.02(11) 2.863(9) 171(9) 1_565
O1W H1W1 O1 0.85(11) 2.10(11) 2.955(8) 177(9) 2_666
O4 H4 O2 0.85(8) 1.75(8) 2.588(6) 166(8) 2_556
O1 H1 O3 0.85(8) 1.70(8) 2.527(6) 166(7) 2_566

loop_
_geom_torsion_atom_site_label_1
_geom_torsion_atom_site_label_2
_geom_torsion_atom_site_label_3
_geom_torsion_atom_site_label_4
_geom_torsion
N1 C1 P1 O2 -63.8(4)
C2 C1 P1 O2 178.8(4)
P2 C1 P1 O2 54.9(4)
N1 C1 P1 O3 169.5(3)
C2 C1 P1 O3 52.1(4)
P2 C1 P1 O3 -71.8(3)
N1 C1 P1 O1 51.6(4)
C2 C1 P1 O1 -65.8(4)
P2 C1 P1 O1 170.3(3)
N1 C1 P2 O5 -174.8(3)
C2 C1 P2 O5 -57.9(5)
P1 C1 P2 O5 66.4(4)
N1 C1 P2 O6 -47.8(4)
C2 C1 P2 O6 69.1(4)
P1 C1 P2 O6 -166.7(3)
N1 C1 P2 O4 62.2(4)
C2 C1 P2 O4 179.1(4)
P1 C1 P2 O4 -56.6(4)
